data_7039964
loop_
_publ_author_name
'Aguiar, Sara R M M de'
'St\"oger, Berthold'
'Pittenauer, Ernst'
'Allmaier, G\"unter'
'Veiros, Luis F.'
'Kirchner, Karl'

_publ_section_title
;
 Structural diversity of halocarbonyl molybdenum and tungsten PNP pincer
 complexes through ligand modifications.
;
_journal_issue 35
_journal_name_full 'Dalton transactions (Cambridge, England : 2003)'
_journal_page_first 13834
_journal_page_last 13845
_journal_paper_doi 10.1039/c6dt02251k
_journal_volume 45
_journal_year 2016
_chemical_formula_moiety 'C33 H29 Br2 N3 O2 P2 W, 1.5(C H2 Cl2)'
_chemical_formula_sum 'C34.5 H32 Br2 Cl3 N3 O2 P2 W'
_chemical_formula_weight 1032.6
_chemical_name_systematic ' ?'
_chemical_properties_physical Air-sensitive
_space_group_IT_number 2
_symmetry_cell_setting triclinic
_symmetry_Int_Tables_number 2
_symmetry_space_group_name_Hall '-P 1'
_symmetry_space_group_name_H-M 'P -1'
_audit_creation_method 'Jana2006 Version : 07/04/2015'
_audit_update_record
;
2016-05-06 deposited with the CCDC.
2016-07-20 downloaded from the CCDC.
;
_cell_angle_alpha 112.131(3)
_cell_angle_beta 95.118(3)
_cell_angle_gamma 106.361(3)
_cell_formula_units_Z 2
_cell_length_a 11.0700(10)
_cell_length_b 12.0262(11)
_cell_length_c 15.6541(14)
_cell_measurement_reflns_used 9352
_cell_measurement_temperature 100
_cell_measurement_theta_max 35.0
_cell_measurement_theta_min 2.3
_cell_volume 1807.0(3)
_diffrn_ambient_temperature 100
_diffrn_measured_fraction_theta_full 0.99
_diffrn_measured_fraction_theta_max 0.99
_diffrn_measurement_device 'four-circle diffractometer'
_diffrn_measurement_device_type 'Bruker KAPPA APEX II CCD'
_diffrn_measurement_method '\w- and \f-scans'
_diffrn_radiation_monochromator graphite
_diffrn_radiation_probe x-ray
_diffrn_radiation_source 'X-ray tube'
_diffrn_radiation_type 'Mo K\a'
_diffrn_radiation_wavelength 0.71073
_diffrn_reflns_av_R_equivalents 0.04
_diffrn_reflns_av_unetI/netI 0.0365
_diffrn_reflns_limit_h_max 17
_diffrn_reflns_limit_h_min -17
_diffrn_reflns_limit_k_max 19
_diffrn_reflns_limit_k_min -19
_diffrn_reflns_limit_l_max 25
_diffrn_reflns_limit_l_min -25
_diffrn_reflns_number 52533
_diffrn_reflns_theta_full 35.19
_diffrn_reflns_theta_max 35.19
_diffrn_reflns_theta_min 1.44
_exptl_absorpt_coefficient_mu 5.755
_exptl_absorpt_correction_T_max 0.50
_exptl_absorpt_correction_T_min 0.12
_exptl_absorpt_correction_type multi-scan
_exptl_absorpt_process_details SADABS
_exptl_crystal_colour 'translucent yellow'
_exptl_crystal_density_diffrn 1.8978
_exptl_crystal_description block
_exptl_crystal_F_000 1002
_exptl_crystal_size_max 0.39
_exptl_crystal_size_mid 0.38
_exptl_crystal_size_min 0.12
_refine_diff_density_max 1.14
_refine_diff_density_min -0.70
_refine_ls_extinction_method none
_refine_ls_goodness_of_fit_gt 1.22
_refine_ls_goodness_of_fit_ref 1.18
_refine_ls_hydrogen_treatment constr
_refine_ls_number_constraints 132
_refine_ls_number_parameters 442
_refine_ls_number_reflns 16044
_refine_ls_number_restraints 0
_refine_ls_R_factor_all 0.0331
_refine_ls_R_factor_gt 0.0240
_refine_ls_shift/su_max 0.0475
_refine_ls_shift/su_mean 0.0020
_refine_ls_structure_factor_coef F
_refine_ls_weighting_details w=1/(\s^2^(F)+0.0001F^2^)
_refine_ls_weighting_scheme sigma
_refine_ls_wR_factor_gt 0.0286
_refine_ls_wR_factor_ref 0.0300
_reflns_number_gt 13641
_reflns_number_total 16044
_reflns_threshold_expression I>3\s(I)
_cod_data_source_file c6dt02251k2.cif
_cod_data_source_block 5b
_cod_depositor_comments
;
The following automatic conversions were performed:

'_diffrn_radiation_probe' value 'X-ray' changed to 'x-ray' according
to
/usr/data/users/saulius/crontab/automatic-downloads/rss-feeds/RSC/lib/dictionaries/cif_core.dic
dictionary named 'cif_core.dic' version 2.4.2 from 2011-04-26.

Automatic conversion script
Id: cif_fix_values 4268 2015-11-12 08:31:59Z antanas 

 Adding full bibliography for 7039963--7039968.cif.
;
_cod_original_formula_sum 'C34.5 H32 Br2 Cl3 N3 O2 P2 W1'
_cod_database_code 7039964

loop_
_space_group_symop_id
_space_group_symop_operation_xyz
1 x,y,z
2 -x,-y,-z

loop_
_atom_site_label
_atom_site_type_symbol
_atom_site_fract_x
_atom_site_fract_y
_atom_site_fract_z
_atom_site_adp_type
_atom_site_U_iso_or_equiv
_atom_site_site_symmetry_multiplicity
_atom_site_occupancy
_atom_site_calc_flag
W1 W 0.638647(7) 0.637265(6) 0.267216(5) Uani 0.01199(2) 2 1 d
Br1 Br 0.647668(19) 0.437071(18) 0.302086(14) Uani 0.01899(7) 2 1 d
Br2 Br 0.868649(18) 0.736373(19) 0.382013(13) Uani 0.01898(6) 2 1 d
P1 P 0.41584(5) 0.50621(4) 0.23881(3) Uani 0.01380(15) 2 1 d
P2 P 0.69602(5) 0.86341(4) 0.30775(3) Uani 0.01379(15) 2 1 d
O1 O 0.51849(14) 0.63668(14) 0.07943(10) Uani 0.0207(5) 2 1 d
O2 O 0.78718(15) 0.52763(15) 0.11306(11) Uani 0.0256(6) 2 1 d
N1 N 0.56281(15) 0.71608(15) 0.39673(11) Uani 0.0147(5) 2 1 d
N2 N 0.40674(16) 0.51753(16) 0.35061(11) Uani 0.0170(5) 2 1 d
N3 N 0.68602(16) 0.92448(15) 0.42350(11) Uani 0.0167(5) 2 1 d
C1 C 0.47537(18) 0.63587(18) 0.42188(13) Uani 0.0162(6) 2 1 d
C2 C 0.4542(2) 0.6741(2) 0.51346(14) Uani 0.0221(7) 2 1 d
C3 C 0.5199(2) 0.7988(2) 0.57758(14) Uani 0.0235(7) 2 1 d
C4 C 0.5998(2) 0.8855(2) 0.55073(13) Uani 0.0216(7) 2 1 d
C5 C 0.61713(18) 0.84243(18) 0.45838(13) Uani 0.0162(6) 2 1 d
C6 C 0.28603(17) 0.56092(17) 0.21055(13) Uani 0.0151(6) 2 1 d
C7 C 0.23346(18) 0.63033(18) 0.28147(14) Uani 0.0179(6) 2 1 d
C8 C 0.14028(19) 0.67834(20) 0.25892(15) Uani 0.0209(7) 2 1 d
C9 C 0.09926(19) 0.65706(19) 0.16525(15) Uani 0.0214(7) 2 1 d
C10 C 0.15019(19) 0.58735(19) 0.09483(14) Uani 0.0202(7) 2 1 d
C11 C 0.24303(18) 0.53901(18) 0.11710(13) Uani 0.0173(6) 2 1 d
C12 C 0.35357(19) 0.34055(17) 0.15328(13) Uani 0.0167(6) 2 1 d
C13 C 0.2253(2) 0.2660(2) 0.13836(16) Uani 0.0232(7) 2 1 d
C14 C 0.1745(2) 0.1448(2) 0.06447(16) Uani 0.0272(8) 2 1 d
C15 C 0.2494(2) 0.0988(2) 0.00384(15) Uani 0.0279(8) 2 1 d
C16 C 0.3766(2) 0.17246(19) 0.01696(14) Uani 0.0245(7) 2 1 d
C17 C 0.4292(2) 0.29300(18) 0.09170(13) Uani 0.0193(6) 2 1 d
C18 C 0.59906(18) 0.92999(17) 0.25385(13) Uani 0.0152(6) 2 1 d
C19 C 0.46481(18) 0.87551(18) 0.23347(14) Uani 0.0186(6) 2 1 d
C20 C 0.3871(2) 0.92235(19) 0.19247(15) Uani 0.0225(7) 2 1 d
C21 C 0.4425(2) 1.02458(19) 0.17086(14) Uani 0.0218(7) 2 1 d
C22 C 0.5753(2) 1.08062(19) 0.19159(15) Uani 0.0211(7) 2 1 d
C23 C 0.65336(19) 1.03396(18) 0.23297(14) Uani 0.0189(6) 2 1 d
C24 C 0.85755(18) 0.94096(17) 0.29828(13) Uani 0.0162(6) 2 1 d
C25 C 0.95816(19) 1.03207(19) 0.37339(15) Uani 0.0210(7) 2 1 d
C26 C 1.0785(2) 1.0815(2) 0.35699(16) Uani 0.0246(7) 2 1 d
C27 C 1.1002(2) 1.0398(2) 0.26661(16) Uani 0.0245(8) 2 1 d
C28 C 1.0005(2) 0.9482(2) 0.19102(15) Uani 0.0218(7) 2 1 d
C29 C 0.87963(19) 0.89911(18) 0.20647(14) Uani 0.0182(6) 2 1 d
C30 C 0.3199(2) 0.4193(2) 0.37165(16) Uani 0.0239(8) 2 1 d
C31 C 0.7218(2) 1.06260(19) 0.48008(14) Uani 0.0225(7) 2 1 d
C32 C 0.55983(18) 0.63795(17) 0.15076(13) Uani 0.0154(6) 2 1 d
C33 C 0.73343(18) 0.56665(18) 0.17034(14) Uani 0.0172(6) 2 1 d
C34 C 0.9115(3) 0.3564(2) 0.1871(2) Uani 0.0374(11) 2 1 d
Cl1 Cl 0.83482(12) 0.24874(8) 0.07079(6) Uani 0.0681(4) 2 1 d
Cl2 Cl 0.95439(6) 0.27790(8) 0.25409(6) Uani 0.0440(3) 2 1 d
C35 C -0.0470(5) 0.5444(5) 0.4876(4) Uani 0.0309(19) 2 0.5 d
Cl3 Cl -0.0696(2) 0.4156(2) 0.52056(18) Uani 0.0485(10) 2 0.5 d
Cl4 Cl 0.11790(16) 0.62171(20) 0.49930(16) Uani 0.0371(7) 2 0.5 d
H1c2 H 0.395553 0.615377 0.531386 Uiso 0.0265 2 1 d
H1c3 H 0.510176 0.825878 0.641828 Uiso 0.0282 2 1 d
H1c4 H 0.642064 0.973041 0.594784 Uiso 0.0259 2 1 d
H1c7 H 0.261581 0.644933 0.345788 Uiso 0.0214 2 1 d
H1c8 H 0.104354 0.725937 0.307672 Uiso 0.025 2 1 d
H1c9 H 0.035777 0.690801 0.149758 Uiso 0.0257 2 1 d
H1c10 H 0.121451 0.572266 0.030477 Uiso 0.0243 2 1 d
H1c11 H 0.277656 0.490352 0.067921 Uiso 0.0208 2 1 d
H1c13 H 0.171771 0.298454 0.179215 Uiso 0.0278 2 1 d
H1c14 H 0.086837 0.092807 0.055649 Uiso 0.0327 2 1 d
H1c15 H 0.213288 0.015536 -0.047663 Uiso 0.0335 2 1 d
H1c16 H 0.428505 0.14029 -0.02555 Uiso 0.0294 2 1 d
H1c17 H 0.517635 0.34365 0.101051 Uiso 0.0232 2 1 d
H1c19 H 0.425888 0.804648 0.248076 Uiso 0.0223 2 1 d
H1c20 H 0.294898 0.88416 0.178984 Uiso 0.027 2 1 d
H1c21 H 0.388711 1.056318 0.14158 Uiso 0.0261 2 1 d
H1c22 H 0.613627 1.151947 0.177336 Uiso 0.0253 2 1 d
H1c23 H 0.745467 1.073506 0.247347 Uiso 0.0226 2 1 d
H1c25 H 0.944364 1.060795 0.436631 Uiso 0.0251 2 1 d
H1c26 H 1.147319 1.14534 0.408992 Uiso 0.0295 2 1 d
H1c27 H 1.18405 1.073893 0.256 Uiso 0.0294 2 1 d
H1c28 H 1.015463 0.919032 0.128105 Uiso 0.0262 2 1 d
H1c29 H 0.810726 0.836205 0.154137 Uiso 0.0219 2 1 d
H1c30 H 0.314219 0.336375 0.326723 Uiso 0.0287 2 1 d
H2c30 H 0.352684 0.430209 0.434231 Uiso 0.0287 2 1 d
H3c30 H 0.235706 0.426823 0.367818 Uiso 0.0287 2 1 d
H1c31 H 0.751351 1.107237 0.44223 Uiso 0.027 2 1 d
H2c31 H 0.64797 1.081284 0.501031 Uiso 0.027 2 1 d
H3c31 H 0.789428 1.089532 0.533954 Uiso 0.027 2 1 d
H1c34 H 0.855332 0.400115 0.215744 Uiso 0.0449 2 1 d
H2c34 H 0.987625 0.419455 0.187397 Uiso 0.0449 2 1 d
H1c35 H -0.082469 0.604299 0.527075 Uiso 0.0371 2 0.5 d
H2c35 H -0.09159 0.512966 0.423223 Uiso 0.0371 2 0.5 d

loop_
_atom_site_aniso_label
_atom_site_aniso_type_symbol
_atom_site_aniso_U_11
_atom_site_aniso_U_22
_atom_site_aniso_U_33
_atom_site_aniso_U_12
_atom_site_aniso_U_13
_atom_site_aniso_U_23
W1 W 0.01247(3) 0.01350(3) 0.01064(3) 0.00554(2) 0.00326(2) 0.00480(2)
Br1 Br 0.02115(9) 0.02075(8) 0.02038(9) 0.00976(7) 0.00592(7) 0.01201(7)
Br2 Br 0.01586(8) 0.02303(9) 0.01738(8) 0.00779(7) 0.00106(6) 0.00754(7)
P1 P 0.01403(19) 0.01507(19) 0.01268(19) 0.00499(16) 0.00350(16) 0.00610(16)
P2 P 0.01371(19) 0.01403(19) 0.01221(18) 0.00488(16) 0.00234(15) 0.00404(15)
O1 O 0.0233(7) 0.0233(7) 0.0146(6) 0.0064(6) 0.0018(5) 0.0087(5)
O2 O 0.0246(7) 0.0297(8) 0.0226(7) 0.0126(6) 0.0113(6) 0.0072(6)
N1 N 0.0139(6) 0.0193(7) 0.0117(6) 0.0069(6) 0.0035(5) 0.0062(5)
N2 N 0.0166(7) 0.0214(7) 0.0142(7) 0.0054(6) 0.0048(6) 0.0091(6)
N3 N 0.0184(7) 0.0166(7) 0.0119(6) 0.0069(6) 0.0026(5) 0.0022(5)
C1 C 0.0156(8) 0.0231(8) 0.0136(7) 0.0092(7) 0.0049(6) 0.0094(6)
C2 C 0.0216(9) 0.0330(10) 0.0165(8) 0.0121(8) 0.0089(7) 0.0123(8)
C3 C 0.0229(9) 0.0359(11) 0.0123(8) 0.0132(9) 0.0071(7) 0.0078(8)
C4 C 0.0209(9) 0.0289(10) 0.0125(7) 0.0120(8) 0.0037(7) 0.0035(7)
C5 C 0.0143(7) 0.0208(8) 0.0119(7) 0.0081(7) 0.0018(6) 0.0040(6)
C6 C 0.0134(7) 0.0156(7) 0.0151(7) 0.0046(6) 0.0028(6) 0.0056(6)
C7 C 0.0159(8) 0.0205(8) 0.0163(8) 0.0060(7) 0.0044(6) 0.0067(7)
C8 C 0.0177(8) 0.0221(9) 0.0218(9) 0.0089(7) 0.0062(7) 0.0063(7)
C9 C 0.0161(8) 0.0216(9) 0.0277(10) 0.0074(7) 0.0033(7) 0.0112(8)
C10 C 0.0162(8) 0.0235(9) 0.0196(9) 0.0045(7) 0.0001(7) 0.0102(7)
C11 C 0.0157(8) 0.0191(8) 0.0156(8) 0.0058(7) 0.0019(6) 0.0061(6)
C12 C 0.0198(8) 0.0149(7) 0.0144(7) 0.0045(7) 0.0033(6) 0.0060(6)
C13 C 0.0204(9) 0.0203(9) 0.0253(10) 0.0029(7) 0.0040(8) 0.0090(8)
C14 C 0.0269(10) 0.0194(9) 0.0272(10) -0.0022(8) -0.0024(8) 0.0105(8)
C15 C 0.0422(13) 0.0160(8) 0.0186(9) 0.0046(9) -0.0042(9) 0.0064(7)
C16 C 0.0371(12) 0.0193(9) 0.0157(8) 0.0108(9) 0.0040(8) 0.0055(7)
C17 C 0.0245(9) 0.0172(8) 0.0158(8) 0.0068(7) 0.0046(7) 0.0066(7)
C18 C 0.0157(7) 0.0126(7) 0.0143(7) 0.0047(6) 0.0017(6) 0.0029(6)
C19 C 0.0158(8) 0.0170(8) 0.0233(9) 0.0052(7) 0.0025(7) 0.0095(7)
C20 C 0.0190(9) 0.0196(8) 0.0268(10) 0.0072(7) -0.0006(7) 0.0084(8)
C21 C 0.0272(10) 0.0224(9) 0.0193(8) 0.0136(8) 0.0036(7) 0.0092(7)
C22 C 0.0278(10) 0.0183(8) 0.0226(9) 0.0104(8) 0.0098(8) 0.0115(7)
C23 C 0.0186(8) 0.0162(8) 0.0217(9) 0.0062(7) 0.0053(7) 0.0076(7)
C24 C 0.0145(7) 0.0156(7) 0.0183(8) 0.0048(6) 0.0035(6) 0.0071(6)
C25 C 0.0163(8) 0.0228(9) 0.0185(8) 0.0048(7) 0.0014(7) 0.0051(7)
C26 C 0.0152(8) 0.0242(9) 0.0266(10) 0.0023(7) 0.0004(7) 0.0067(8)
C27 C 0.0165(9) 0.0265(10) 0.0326(11) 0.0065(8) 0.0075(8) 0.0148(9)
C28 C 0.0209(9) 0.0240(9) 0.0237(9) 0.0091(8) 0.0091(8) 0.0114(8)
C29 C 0.0169(8) 0.0185(8) 0.0174(8) 0.0051(7) 0.0026(7) 0.0065(7)
C30 C 0.0236(9) 0.0285(10) 0.0236(9) 0.0069(8) 0.0083(8) 0.0159(8)
C31 C 0.0244(9) 0.0175(8) 0.0184(8) 0.0068(7) 0.0038(7) 0.0005(7)
C32 C 0.0157(8) 0.0150(7) 0.0146(7) 0.0048(6) 0.0039(6) 0.0055(6)
C33 C 0.0161(8) 0.0181(8) 0.0181(8) 0.0059(7) 0.0029(6) 0.0086(7)
C34 C 0.0367(14) 0.0268(11) 0.0510(16) 0.0133(11) 0.0129(12) 0.0162(11)
Cl1 Cl 0.1193(9) 0.0329(4) 0.0458(4) 0.0166(5) 0.0048(5) 0.0195(3)
Cl2 Cl 0.0253(3) 0.0554(4) 0.0602(5) 0.0075(3) 0.0134(3) 0.0373(4)
C35 C 0.023(2) 0.037(2) 0.044(3) 0.0119(19) 0.0113(19) 0.027(2)
Cl3 Cl 0.0570(13) 0.0447(11) 0.0667(14) 0.0217(10) 0.0268(12) 0.0411(11)
Cl4 Cl 0.0267(7) 0.0420(10) 0.0446(9) 0.0090(6) 0.0139(7) 0.0208(8)

loop_
_atom_type_symbol
_atom_type_scat_dispersion_real
_atom_type_scat_dispersion_imag
_atom_type_scat_source
C 0.0033 0.0016 'International Tables Vol C tables 4.2.6.8 and 6.1.1.1'
H 0.0000 0.0000 'International Tables Vol C tables 4.2.6.8 and 6.1.1.1'
Br -0.2901 2.4595 'International Tables Vol C tables 4.2.6.8 and 6.1.1.1'
Cl 0.1484 0.1585 'International Tables Vol C tables 4.2.6.8 and 6.1.1.1'
N 0.0061 0.0033 'International Tables Vol C tables 4.2.6.8 and 6.1.1.1'
O 0.0106 0.0060 'International Tables Vol C tables 4.2.6.8 and 6.1.1.1'
P 0.1023 0.0942 'International Tables Vol C tables 4.2.6.8 and 6.1.1.1'
W -0.8490 6.8722 'International Tables Vol C tables 4.2.6.8 and 6.1.1.1'

loop_
_geom_angle_atom_site_label_1
_geom_angle_atom_site_label_2
_geom_angle_atom_site_label_3
_geom_angle_site_symmetry_1
_geom_angle_site_symmetry_3
_geom_angle
Br1 W1 Br2 . . 79.43(1)
Br1 W1 P1 . . 74.64(1)
Br1 W1 P2 . . 153.19(1)
Br1 W1 N1 . . 91.79(5)
Br1 W1 C32 . . 128.82(6)
Br1 W1 C33 . . 81.17(7)
Br2 W1 P1 . . 144.94(1)
Br2 W1 P2 . . 76.79(1)
Br2 W1 N1 . . 86.52(4)
Br2 W1 C32 . . 137.91(6)
Br2 W1 C33 . . 83.18(6)
P1 W1 P2 . . 120.443(19)
P1 W1 N1 . . 71.31(4)
P1 W1 C32 . . 77.15(6)
P1 W1 C33 . . 115.07(5)
P2 W1 N1 . . 74.67(5)
P2 W1 C32 . . 77.82(5)
P2 W1 C33 . . 107.87(6)
N1 W1 C32 . . 118.01(8)
N1 W1 C33 . . 168.43(8)
C32 W1 C33 . . 73.44(9)
N1 Br1 N2 . . 39.88(4)
N1 Br2 N3 . . 40.80(4)
W1 P1 N2 . . 100.38(5)
W1 P1 C6 . . 120.13(6)
W1 P1 C12 . . 121.54(7)
N2 P1 C6 . . 102.09(10)
N2 P1 C12 . . 110.63(10)
C6 P1 C12 . . 100.54(9)
W1 P2 N3 . . 102.61(7)
W1 P2 C18 . . 123.21(5)
W1 P2 C24 . . 115.27(7)
N3 P2 C18 . . 103.41(9)
N3 P2 C24 . . 108.98(8)
C18 P2 C24 . . 102.30(10)
W1 N1 Br1 . . 49.13(4)
W1 N1 Br2 . . 51.77(3)
W1 N1 C1 . . 120.09(12)
W1 N1 C5 . . 120.30(13)
Br1 N1 Br2 . . 58.98(3)
Br1 N1 C1 . . 79.47(12)
Br1 N1 C5 . . 140.03(13)
Br2 N1 C1 . . 128.98(15)
Br2 N1 C5 . . 84.29(11)
C1 N1 C5 . . 118.95(16)
Br1 N2 P1 . . 72.71(6)
Br1 N2 C1 . . 96.11(12)
Br1 N2 C30 . . 107.82(15)
P1 N2 C1 . . 114.43(16)
P1 N2 C30 . . 124.72(11)
C1 N2 C30 . . 120.24(17)
Br2 N3 P2 . . 67.92(6)
Br2 N3 C5 . . 83.91(13)
Br2 N3 C31 . . 130.34(13)
P2 N3 C5 . . 118.55(11)
P2 N3 C31 . . 121.66(16)
C5 N3 C31 . . 118.28(17)
N1 C1 N2 . . 115.68(17)
N1 C1 C2 . . 121.62(15)
N2 C1 C2 . . 122.66(19)
C1 C2 C3 . . 118.1(2)
C1 C2 H1c2 . . 120.97
C3 C2 H1c2 . . 120.97
C2 C3 C4 . . 121.1(2)
C2 C3 H1c3 . . 119.44
C4 C3 H1c3 . . 119.44
C3 C4 C5 . . 118.39(17)
C3 C4 H1c4 . . 120.8
C5 C4 H1c4 . . 120.8
N1 C5 N3 . . 116.83(16)
N1 C5 C4 . . 121.0(2)
N3 C5 C4 . . 122.09(16)
P1 C6 C7 . . 121.20(16)
P1 C6 C11 . . 119.41(15)
C7 C6 C11 . . 119.3(2)
C6 C7 C8 . . 120.2(2)
C6 C7 H1c7 . . 119.92
C8 C7 H1c7 . . 119.92
C7 C8 C9 . . 119.9(2)
C7 C8 H1c8 . . 120.03
C9 C8 H1c8 . . 120.03
C8 C9 C10 . . 120.0(2)
C8 C9 H1c9 . . 120
C10 C9 H1c9 . . 120
C9 C10 C11 . . 120.2(2)
C9 C10 H1c10 . . 119.91
C11 C10 H1c10 . . 119.91
C6 C11 C10 . . 120.39(19)
C6 C11 H1c11 . . 119.8
C10 C11 H1c11 . . 119.8
P1 C12 C13 . . 120.83(16)
P1 C12 C17 . . 119.28(14)
C13 C12 C17 . . 119.16(15)
C12 C13 C14 . . 120.1(2)
C12 C13 H1c13 . . 119.93
C14 C13 H1c13 . . 119.93
C13 C14 C15 . . 120.4(2)
C13 C14 H1c14 . . 119.82
C15 C14 H1c14 . . 119.82
C14 C15 C16 . . 120.18(17)
C14 C15 H1c15 . . 119.91
C16 C15 H1c15 . . 119.91
C15 C16 C17 . . 120.0(2)
C15 C16 H1c16 . . 120
C17 C16 H1c16 . . 120
C12 C17 C16 . . 120.12(19)
C12 C17 H1c17 . . 119.94
C16 C17 H1c17 . . 119.94
P2 C18 C19 . . 118.64(17)
P2 C18 C23 . . 122.85(15)
C19 C18 C23 . . 118.5(2)
C18 C19 C20 . . 120.8(2)
C18 C19 H1c19 . . 119.58
C20 C19 H1c19 . . 119.58
C19 C20 C21 . . 120.0(2)
C19 C20 H1c20 . . 120
C21 C20 H1c20 . . 120
C20 C21 C22 . . 119.9(2)
C20 C21 H1c21 . . 120.05
C22 C21 H1c21 . . 120.05
C21 C22 C23 . . 120.2(2)
C21 C22 H1c22 . . 119.92
C23 C22 H1c22 . . 119.92
C18 C23 C22 . . 120.59(19)
C18 C23 H1c23 . . 119.7
C22 C23 H1c23 . . 119.71
P2 C24 C25 . . 125.59(17)
P2 C24 C29 . . 115.07(12)
C25 C24 C29 . . 119.29(18)
C24 C25 C26 . . 120.0(2)
C24 C25 H1c25 . . 120
C26 C25 H1c25 . . 120
C25 C26 C27 . . 120.63(17)
C25 C26 H1c26 . . 119.68
C27 C26 H1c26 . . 119.68
C26 C27 C28 . . 119.9(2)
C26 C27 H1c27 . . 120.06
C28 C27 H1c27 . . 120.06
C27 C28 C29 . . 120.0(2)
C27 C28 H1c28 . . 120.01
C29 C28 H1c28 . . 120.01
C24 C29 C28 . . 120.22(15)
C24 C29 H1c29 . . 119.89
C28 C29 H1c29 . . 119.89
N2 C30 H1c30 . . 109.47
N2 C30 H2c30 . . 109.47
N2 C30 H3c30 . . 109.47
H1c30 C30 H2c30 . . 109.47
H1c30 C30 H3c30 . . 109.47
H2c30 C30 H3c30 . . 109.47
N3 C31 H1c31 . . 109.47
N3 C31 H2c31 . . 109.47
N3 C31 H3c31 . . 109.47
H1c31 C31 H2c31 . . 109.47
H1c31 C31 H3c31 . . 109.47
H2c31 C31 H3c31 . . 109.47
W1 C32 O1 . . 176.25(18)
W1 C33 O2 . . 178.1(2)
H1c34 C34 H2c34 . . 107.5
Cl3 C35 H1c35 2_566 . 119.28
Cl3 C35 H2c35 2_566 . 99.88
H1c35 C35 H2c35 . . 108.31
C35 Cl3 Cl4 2_566 2_566 142.1(5)

loop_
_geom_bond_atom_site_label_1
_geom_bond_atom_site_label_2
_geom_bond_site_symmetry_2
_geom_bond_distance
W1 Br1 . 2.6871(3)
W1 Br2 . 2.6444(3)
W1 P1 . 2.4190(7)
W1 P2 . 2.4203(8)
W1 N1 . 2.2400(17)
W1 C32 . 1.953(2)
W1 C33 . 1.984(2)
Br1 N1 . 3.5517(19)
Br1 N2 . 3.145(2)
Br2 N1 . 3.3602(18)
Br2 N3 . 3.366(2)
P1 N2 . 1.718(2)
P1 C6 . 1.825(2)
P1 C12 . 1.8135(17)
P2 N3 . 1.7071(17)
P2 C18 . 1.827(2)
P2 C24 . 1.817(2)
O1 C32 . 1.161(3)
O2 C33 . 1.146(3)
N1 C1 . 1.360(3)
N1 C5 . 1.371(2)
N2 C1 . 1.375(2)
N2 C30 . 1.462(3)
N3 C5 . 1.382(3)
N3 C31 . 1.469(2)
C1 C2 . 1.395(3)
C2 C3 . 1.381(3)
C2 H1c2 . 0.96
C3 C4 . 1.386(3)
C3 H1c3 . 0.96
C4 C5 . 1.392(3)
C4 H1c4 . 0.96
C6 C7 . 1.400(3)
C6 C11 . 1.397(3)
C7 C8 . 1.395(4)
C7 H1c7 . 0.96
C8 C9 . 1.398(3)
C8 H1c8 . 0.96
C9 C10 . 1.384(3)
C9 H1c9 . 0.96
C10 C11 . 1.393(3)
C10 H1c10 . 0.96
C11 H1c11 . 0.96
C12 C13 . 1.393(3)
C12 C17 . 1.399(3)
C13 C14 . 1.389(3)
C13 H1c13 . 0.96
C14 C15 . 1.377(4)
C14 H1c14 . 0.96
C15 C16 . 1.385(3)
C15 H1c15 . 0.96
C16 C17 . 1.391(2)
C16 H1c16 . 0.96
C17 H1c17 . 0.96
C18 C19 . 1.396(3)
C18 C23 . 1.397(3)
C19 C20 . 1.384(4)
C19 H1c19 . 0.96
C20 C21 . 1.388(4)
C20 H1c20 . 0.96
C21 C22 . 1.383(3)
C21 H1c21 . 0.96
C22 C23 . 1.389(4)
C22 H1c22 . 0.96
C23 H1c23 . 0.96
C24 C25 . 1.390(2)
C24 C29 . 1.402(3)
C25 C26 . 1.387(3)
C25 H1c25 . 0.96
C26 C27 . 1.380(3)
C26 H1c26 . 0.96
C27 C28 . 1.390(2)
C27 H1c27 . 0.96
C28 C29 . 1.385(3)
C28 H1c28 . 0.96
C29 H1c29 . 0.96
C30 H1c30 . 0.96
C30 H2c30 . 0.96
C30 H3c30 . 0.96
C31 H1c31 . 0.96
C31 H2c31 . 0.96
C31 H3c31 . 0.96
C34 H1c34 . 0.96
C34 H2c34 . 0.96
C35 Cl3 2_566 1.281(6)
C35 H1c35 . 0.96
C35 H2c35 . 0.96
Cl3 Cl4 2_566 0.560(2)
